data_4030113
loop_
_publ_author_name
'Szcze\'sniak, Piotr'
'Stecko, Sebastian'
'Maziarz, El\.zbieta'
'Staszewska-Krajewska, Olga'
'Furman, Bart\/lomiej'

_publ_section_title
;
 Synthesis of Polyhydroxylated Quinolizidine and Indolizidine Scaffolds
 from Sugar-Derived Lactams via a One-Pot Reduction/Mannich/Michael
 Sequence.
;
_journal_issue 21
_journal_name_full 'The Journal of organic chemistry'
_journal_page_first 10487
_journal_paper_doi 10.1021/jo502146z
_journal_volume 79
_journal_year 2014
_chemical_formula_sum 'C38 H41 N O5'
_chemical_formula_weight 591.72
_chemical_name_systematic
;
 ?
;
_space_group_IT_number 19
_symmetry_cell_setting orthorhombic
_symmetry_space_group_name_Hall 'P 2ac 2ab'
_symmetry_space_group_name_H-M 'P 21 21 21'
_atom_sites_solution_hydrogens geom
_atom_sites_solution_primary direct
_atom_sites_solution_secondary difmap
_audit_creation_method SHELXL-97
_cell_angle_alpha 90.00
_cell_angle_beta 90.00
_cell_angle_gamma 90.00
_cell_formula_units_Z 12
_cell_length_a 15.0974(2)
_cell_length_b 19.1605(3)
_cell_length_c 32.7141(4)
_cell_measurement_temperature 100(2)
_cell_measurement_theta_max 71.7114
_cell_measurement_theta_min 3.5499
_cell_volume 9463.3(2)
_computing_structure_refinement 'SHELXL-97 (Sheldrick, 2008)'
_diffrn_ambient_temperature 100(2)
_diffrn_detector_area_resol_mean 16.2974
_diffrn_measured_fraction_theta_full 0.980
_diffrn_measured_fraction_theta_max 0.980
_diffrn_measurement_device_type 'SuperNova, Dual, Cu at zero, Eos'
_diffrn_radiation_monochromator mirror
_diffrn_radiation_source 'SuperNova (Cu) X-ray Source'
_diffrn_radiation_type CuK\a
_diffrn_radiation_wavelength 1.54184
_diffrn_reflns_av_R_equivalents 0.0174
_diffrn_reflns_av_sigmaI/netI 0.0303
_diffrn_reflns_limit_h_max 6
_diffrn_reflns_limit_h_min -18
_diffrn_reflns_limit_k_max 21
_diffrn_reflns_limit_k_min -23
_diffrn_reflns_limit_l_max 36
_diffrn_reflns_limit_l_min -40
_diffrn_reflns_number 22912
_diffrn_reflns_theta_full 71.86
_diffrn_reflns_theta_max 71.86
_diffrn_reflns_theta_min 3.55
_exptl_absorpt_coefficient_mu 0.651
_exptl_absorpt_correction_T_max 1.00000
_exptl_absorpt_correction_T_min 0.74231
_exptl_absorpt_correction_type multi-scan
_exptl_absorpt_process_details
;
CrysAlisPro, Agilent Technologies,
Version 1.171.35.15 (release 03-08-2011 CrysAlis171 .NET)
(compiled Aug  3 2011,13:03:54)
Empirical absorption correction using spherical harmonics,
 implemented in SCALE3 ABSPACK scaling algorithm.
;
_exptl_crystal_colour colourless
_exptl_crystal_density_diffrn 1.246
_exptl_crystal_density_method 'not measured'
_exptl_crystal_description needle
_exptl_crystal_F_000 3792
_exptl_crystal_size_max 0.5
_exptl_crystal_size_mid 0.1
_exptl_crystal_size_min 0.08
_refine_diff_density_max 0.467
_refine_diff_density_min -0.352
_refine_diff_density_rms 0.075
_refine_ls_abs_structure_details 'Flack H D (1983), Acta Cryst. A39, 876-881'
_refine_ls_abs_structure_Flack 0.07(15)
_refine_ls_extinction_method none
_refine_ls_goodness_of_fit_ref 1.035
_refine_ls_hydrogen_treatment mixed
_refine_ls_matrix_type full
_refine_ls_number_parameters 1189
_refine_ls_number_reflns 15920
_refine_ls_number_restraints 0
_refine_ls_restrained_S_all 1.035
_refine_ls_R_factor_all 0.0803
_refine_ls_R_factor_gt 0.0763
_refine_ls_shift/su_max 0.003
_refine_ls_shift/su_mean 0.000
_refine_ls_structure_factor_coef Fsqd
_refine_ls_weighting_details 'calc w=1/[\s^2^(Fo^2^)+(0.1724P)^2^+0.0000P] where P=(Fo^2^+2Fc^2^)/3'
_refine_ls_weighting_scheme calc
_refine_ls_wR_factor_gt 0.2044
_refine_ls_wR_factor_ref 0.2119
_reflns_number_gt 14581
_reflns_number_total 15920
_reflns_threshold_expression >2\s(I)
_cod_data_source_file jo502146z_si_002.cif
_cod_data_source_block bf_1
_cod_depositor_comments 'Adding full bibliography for 4030113.cif.'
_cod_database_code 4030113

loop_
_symmetry_equiv_pos_as_xyz
'x, y, z'
'-x+1/2, -y, z+1/2'
'-x, y+1/2, -z+1/2'
'x+1/2, -y+1/2, -z'

loop_
_atom_site_label
_atom_site_type_symbol
_atom_site_fract_x
_atom_site_fract_y
_atom_site_fract_z
_atom_site_U_iso_or_equiv
_atom_site_adp_type
_atom_site_occupancy
_atom_site_symmetry_multiplicity
_atom_site_calc_flag
_atom_site_refinement_flags
N1A N 0.95890(15) 0.59760(11) 0.93417(6) 0.0277(4) Uani 1 1 d .
O1A O 0.81533(15) 0.70830(11) 1.01997(5) 0.0385(5) Uani 1 1 d .
O2A O 0.89936(15) 0.44731(10) 0.96187(6) 0.0399(5) Uani 1 1 d .
O3A O 0.83074(14) 0.50920(10) 0.85396(6) 0.0363(4) Uani 1 1 d .
O4A O 0.88053(15) 0.63691(10) 0.81520(5) 0.0389(5) Uani 1 1 d .
O5A O 0.88627(13) 0.75034(9) 0.87278(5) 0.0316(4) Uani 1 1 d .
C1A C 0.84545(18) 0.67043(13) 0.99377(7) 0.0293(5) Uani 1 1 d .
C1B C 0.51444(18) 0.66921(13) 0.98970(7) 0.0293(5) Uani 1 1 d .
C2A C 0.84153(18) 0.68859(13) 0.94881(7) 0.0294(5) Uani 1 1 d .
H2A1 H 0.8299 0.7392 0.9457 0.035 Uiso 1 1 calc R
H2A2 H 0.7921 0.6629 0.9358 0.035 Uiso 1 1 calc R
C3A C 0.92895(19) 0.66985(13) 0.92713(7) 0.0288(5) Uani 1 1 d .
H3A H 0.9756 0.7012 0.9387 0.035 Uiso 1 1 calc R
C4A C 0.97154(18) 0.58906(14) 0.97841(7) 0.0298(5) Uani 1 1 d .
H4A1 H 1.0178 0.6221 0.9877 0.036 Uiso 1 1 calc R
H4A2 H 0.9933 0.5412 0.9838 0.036 Uiso 1 1 calc R
C5A C 0.8869(2) 0.60144(14) 1.00369(7) 0.0327(5) Uani 1 1 d .
H5A1 H 0.8439 0.5636 0.9980 0.039 Uiso 1 1 calc R
H5A2 H 0.9018 0.5999 1.0332 0.039 Uiso 1 1 calc R
C6A C 0.90061(19) 0.54451(13) 0.91548(7) 0.0304(5) Uani 1 1 d .
H6A H 0.8397 0.5491 0.9272 0.036 Uiso 1 1 calc R
C7A C 0.89674(19) 0.55642(13) 0.86907(7) 0.0314(5) Uani 1 1 d .
H7A H 0.9555 0.5453 0.8565 0.038 Uiso 1 1 calc R
C8A C 0.87005(19) 0.63071(14) 0.85836(7) 0.0324(6) Uani 1 1 d .
H8A H 0.8063 0.6378 0.8655 0.039 Uiso 1 1 calc R
C9A C 0.92552(19) 0.68439(13) 0.88064(7) 0.0303(5) Uani 1 1 d .
H9A H 0.9871 0.6839 0.8694 0.036 Uiso 1 1 calc R
C10A C 0.9357(2) 0.47144(14) 0.92419(8) 0.0367(6) Uani 1 1 d .
H10A H 0.9188 0.4394 0.9018 0.044 Uiso 1 1 calc R
H10B H 1.0012 0.4725 0.9260 0.044 Uiso 1 1 calc R
C11A C 0.9402(2) 0.38533(15) 0.97551(10) 0.0466(7) Uani 1 1 d .
H11A H 1.0047 0.3932 0.9787 0.056 Uiso 1 1 calc R
H11B H 0.9315 0.3480 0.9550 0.056 Uiso 1 1 calc R
C12A C 0.9012(2) 0.36267(15) 1.01598(9) 0.0433(7) Uani 1 1 d .
C13A C 0.8206(2) 0.38850(16) 1.03002(9) 0.0462(7) Uani 1 1 d .
H13A H 0.7898 0.4228 1.0146 0.055 Uiso 1 1 calc R
C14A C 0.7849(3) 0.36437(18) 1.06651(10) 0.0521(8) Uani 1 1 d .
H14A H 0.7293 0.3816 1.0756 0.063 Uiso 1 1 calc R
C15A C 0.8295(3) 0.31545(17) 1.08968(9) 0.0508(8) Uani 1 1 d .
H15A H 0.8049 0.2992 1.1146 0.061 Uiso 1 1 calc R
C16A C 0.9095(3) 0.29060(19) 1.07651(11) 0.0550(9) Uani 1 1 d .
H16A H 0.9409 0.2575 1.0925 0.066 Uiso 1 1 calc R
C17A C 0.9447(3) 0.31362(18) 1.03982(10) 0.0536(8) Uani 1 1 d .
H17A H 0.9998 0.2954 1.0308 0.064 Uiso 1 1 calc R
C18A C 0.8520(2) 0.47806(17) 0.81530(9) 0.0425(7) Uani 1 1 d .
H18Y H 0.9098 0.4538 0.8169 0.051 Uiso 1 1 calc R
H18Z H 0.8556 0.5144 0.7938 0.051 Uiso 1 1 calc R
C19A C 0.7793(2) 0.42650(14) 0.80525(8) 0.0361(6) Uani 1 1 d .
C20A C 0.7391(2) 0.38661(16) 0.83522(9) 0.0431(7) Uani 1 1 d .
H20A H 0.7570 0.3915 0.8629 0.052 Uiso 1 1 calc R
C21A C 0.6722(3) 0.33903(16) 0.82504(11) 0.0509(8) Uani 1 1 d .
H21A H 0.6434 0.3131 0.8459 0.061 Uiso 1 1 calc R
C22A C 0.6482(3) 0.32986(17) 0.78451(12) 0.0543(9) Uani 1 1 d .
H22A H 0.6040 0.2967 0.7774 0.065 Uiso 1 1 calc R
C23A C 0.6886(2) 0.36901(17) 0.75453(10) 0.0480(7) Uani 1 1 d .
H23A H 0.6719 0.3629 0.7268 0.058 Uiso 1 1 calc R
C24A C 0.7536(2) 0.41742(16) 0.76470(9) 0.0432(7) Uani 1 1 d .
H24A H 0.7807 0.4445 0.7438 0.052 Uiso 1 1 calc R
C25A C 0.8284(2) 0.68861(16) 0.79484(8) 0.0462(7) Uani 1 1 d .
H25Y H 0.8639 0.7313 0.7902 0.055 Uiso 1 1 calc R
H25Z H 0.7762 0.7010 0.8117 0.055 Uiso 1 1 calc R
C26A C 0.7989(2) 0.65836(14) 0.75453(8) 0.0362(6) Uani 1 1 d .
C27A C 0.7243(3) 0.6170(2) 0.75240(11) 0.0567(9) Uani 1 1 d .
H27A H 0.6899 0.6096 0.7763 0.068 Uiso 1 1 calc R
C28A C 0.6989(3) 0.5866(2) 0.71667(11) 0.0590(9) Uani 1 1 d .
H28A H 0.6480 0.5575 0.7159 0.071 Uiso 1 1 calc R
C29A C 0.7463(3) 0.5979(2) 0.68212(10) 0.0545(8) Uani 1 1 d .
H29A H 0.7286 0.5758 0.6574 0.065 Uiso 1 1 calc R
C30A C 0.8193(3) 0.6404(2) 0.68196(11) 0.0684(11) Uani 1 1 d .
H30A H 0.8503 0.6498 0.6573 0.082 Uiso 1 1 calc R
C31A C 0.8476(3) 0.6702(2) 0.71944(10) 0.0577(9) Uani 1 1 d .
H31A H 0.8995 0.6981 0.7204 0.069 Uiso 1 1 calc R
C32A C 0.9441(2) 0.80857(15) 0.87959(8) 0.0366(6) Uani 1 1 d .
H32A H 0.9894 0.8109 0.8578 0.044 Uiso 1 1 calc R
H32B H 0.9746 0.8035 0.9062 0.044 Uiso 1 1 calc R
C33A C 0.8888(2) 0.87338(14) 0.87939(8) 0.0357(6) Uani 1 1 d .
C34A C 0.8238(2) 0.88479(16) 0.84985(10) 0.0464(7) Uani 1 1 d .
H34A H 0.8151 0.8512 0.8289 0.056 Uiso 1 1 calc R
C35A C 0.7721(3) 0.94358(17) 0.85054(11) 0.0533(8) Uani 1 1 d .
H35A H 0.7277 0.9499 0.8303 0.064 Uiso 1 1 calc R
C36A C 0.7840(2) 0.99402(16) 0.88058(11) 0.0483(7) Uani 1 1 d .
H36A H 0.7485 1.0349 0.8809 0.058 Uiso 1 1 calc R
C37A C 0.8483(2) 0.98372(16) 0.91000(9) 0.0444(7) Uani 1 1 d .
H37A H 0.8569 1.0177 0.9308 0.053 Uiso 1 1 calc R
C38A C 0.9005(2) 0.92393(16) 0.90936(8) 0.0420(7) Uani 1 1 d .
H38A H 0.9447 0.9176 0.9297 0.050 Uiso 1 1 calc R
N1B N 0.62611(15) 0.60122(11) 0.92779(6) 0.0270(4) Uani 1 1 d .
O1B O 0.48739(16) 0.70621(11) 1.01686(5) 0.0394(5) Uani 1 1 d .
O2B O 0.57698(15) 0.44641(10) 0.95397(5) 0.0366(4) Uani 1 1 d .
O3B O 0.49763(14) 0.51209(10) 0.84809(5) 0.0337(4) Uani 1 1 d .
O4B O 0.53761(14) 0.64271(10) 0.81049(5) 0.0346(4) Uani 1 1 d .
O5B O 0.54356(13) 0.75428(9) 0.86922(5) 0.0319(4) Uani 1 1 d .
C2B C 0.55774(19) 0.60017(14) 0.99806(7) 0.0321(5) Uani 1 1 d .
H2B1 H 0.5154 0.5621 0.9920 0.038 Uiso 1 1 calc R
H2B2 H 0.5736 0.5973 1.0274 0.038 Uiso 1 1 calc R
C3B C 0.64205(19) 0.59043(14) 0.97180(7) 0.0311(5) Uani 1 1 d .
H3B1 H 0.6878 0.6238 0.9812 0.037 Uiso 1 1 calc R
H3B2 H 0.6653 0.5427 0.9761 0.037 Uiso 1 1 calc R
C4B C 0.59295(19) 0.67257(13) 0.92206(7) 0.0292(5) Uani 1 1 d .
H4B H 0.6388 0.7047 0.9336 0.035 Uiso 1 1 calc R
C5B C 0.50575(19) 0.68803(13) 0.94488(7) 0.0299(5) Uani 1 1 d .
H5B1 H 0.4911 0.7382 0.9422 0.036 Uiso 1 1 calc R
H5B2 H 0.4570 0.6607 0.9325 0.036 Uiso 1 1 calc R
C6B C 0.56911(19) 0.54697(13) 0.90951(7) 0.0303(5) Uani 1 1 d .
H6B H 0.5089 0.5491 0.9222 0.036 Uiso 1 1 calc R
C7B C 0.56154(18) 0.56043(13) 0.86317(7) 0.0303(5) Uani 1 1 d .
H7B H 0.6200 0.5516 0.8498 0.036 Uiso 1 1 calc R
C8B C 0.53072(18) 0.63467(14) 0.85371(7) 0.0301(5) Uani 1 1 d .
H8B H 0.4673 0.6398 0.8620 0.036 Uiso 1 1 calc R
C9B C 0.58594(18) 0.68890(13) 0.87595(7) 0.0283(5) Uani 1 1 d .
H9B H 0.6467 0.6901 0.8638 0.034 Uiso 1 1 calc R
C10B C 0.6084(2) 0.47440(14) 0.91598(7) 0.0335(6) Uani 1 1 d .
H10X H 0.5908 0.4433 0.8932 0.040 Uiso 1 1 calc R
H10T H 0.6739 0.4773 0.9164 0.040 Uiso 1 1 calc R
C11B C 0.6120(2) 0.37917(15) 0.96064(8) 0.0427(7) Uani 1 1 d .
H11Y H 0.6773 0.3807 0.9584 0.051 Uiso 1 1 calc R
H11Z H 0.5893 0.3468 0.9395 0.051 Uiso 1 1 calc R
C12B C 0.5859(2) 0.35274(15) 1.00269(8) 0.0398(6) Uani 1 1 d .
C13B C 0.5361(2) 0.39222(16) 1.02968(9) 0.0426(7) Uani 1 1 d .
H13B H 0.5162 0.4374 1.0219 0.051 Uiso 1 1 calc R
C14B C 0.5152(2) 0.36591(17) 1.06813(9) 0.0471(7) Uani 1 1 d .
H14B H 0.4808 0.3931 1.0865 0.057 Uiso 1 1 calc R
C15B C 0.5442(3) 0.30037(18) 1.07962(9) 0.0495(8) Uani 1 1 d .
H15B H 0.5299 0.2826 1.1059 0.059 Uiso 1 1 calc R
C16B C 0.5938(3) 0.26087(18) 1.05282(10) 0.0530(8) Uani 1 1 d .
H16B H 0.6141 0.2159 1.0608 0.064 Uiso 1 1 calc R
C17B C 0.6144(3) 0.28651(16) 1.01412(10) 0.0493(7) Uani 1 1 d .
H17B H 0.6478 0.2589 0.9956 0.059 Uiso 1 1 calc R
C18B C 0.5169(2) 0.48405(15) 0.80852(7) 0.0372(6) Uani 1 1 d .
H18X H 0.5783 0.4661 0.8078 0.045 Uiso 1 1 calc R
H18T H 0.5109 0.5209 0.7875 0.045 Uiso 1 1 calc R
C19B C 0.4526(2) 0.42584(15) 0.80018(8) 0.0375(6) Uani 1 1 d .
C20B C 0.4243(2) 0.38111(16) 0.83105(10) 0.0456(7) Uani 1 1 d .
H20B H 0.4452 0.3877 0.8582 0.055 Uiso 1 1 calc R
C21B C 0.3655(3) 0.32653(18) 0.82262(13) 0.0589(9) Uani 1 1 d .
H21B H 0.3456 0.2969 0.8440 0.071 Uiso 1 1 calc R
C22B C 0.3365(3) 0.31597(18) 0.78290(13) 0.0612(10) Uani 1 1 d .
H22B H 0.2974 0.2784 0.7770 0.073 Uiso 1 1 calc R
C23B C 0.3637(3) 0.35920(19) 0.75230(11) 0.0572(9) Uani 1 1 d .
H23B H 0.3430 0.3520 0.7252 0.069 Uiso 1 1 calc R
C24B C 0.4222(3) 0.41436(18) 0.76058(9) 0.0474(7) Uani 1 1 d .
H24B H 0.4411 0.4440 0.7390 0.057 Uiso 1 1 calc R
C25B C 0.4774(2) 0.69057(15) 0.79153(8) 0.0399(6) Uani 1 1 d .
H25X H 0.5069 0.7359 0.7864 0.048 Uiso 1 1 calc R
H25T H 0.4255 0.6987 0.8094 0.048 Uiso 1 1 calc R
C26B C 0.4487(2) 0.65780(14) 0.75171(8) 0.0339(6) Uani 1 1 d .
C27B C 0.4973(3) 0.66667(18) 0.71650(9) 0.0481(7) Uani 1 1 d .
H27B H 0.5478 0.6962 0.7168 0.058 Uiso 1 1 calc R
C28B C 0.4729(3) 0.6326(2) 0.68020(10) 0.0544(9) Uani 1 1 d .
H28B H 0.5062 0.6394 0.6559 0.065 Uiso 1 1 calc R
C29B C 0.4003(3) 0.58952(18) 0.68029(9) 0.0491(8) Uani 1 1 d .
H29B H 0.3853 0.5641 0.6564 0.059 Uiso 1 1 calc R
C30B C 0.3491(2) 0.5830(2) 0.71484(10) 0.0532(8) Uani 1 1 d .
H30B H 0.2970 0.5553 0.7141 0.064 Uiso 1 1 calc R
C31B C 0.3730(2) 0.61654(19) 0.75064(9) 0.0475(7) Uani 1 1 d .
H31B H 0.3377 0.6114 0.7745 0.057 Uiso 1 1 calc R
C32B C 0.6010(2) 0.81320(14) 0.87492(8) 0.0357(6) Uani 1 1 d .
H32T H 0.6430 0.8169 0.8517 0.043 Uiso 1 1 calc R
H32X H 0.6356 0.8076 0.9004 0.043 Uiso 1 1 calc R
C33B C 0.5451(2) 0.87727(14) 0.87733(8) 0.0346(6) Uani 1 1 d .
C34B C 0.4785(2) 0.89110(16) 0.84866(10) 0.0463(7) Uani 1 1 d .
H34B H 0.4698 0.8599 0.8265 0.056 Uiso 1 1 calc R
C35B C 0.4255(3) 0.94926(18) 0.85218(12) 0.0560(9) Uani 1 1 d .
H35B H 0.3805 0.9578 0.8325 0.067 Uiso 1 1 calc R
C36B C 0.4375(2) 0.99517(16) 0.88428(11) 0.0498(8) Uani 1 1 d .
H36B H 0.4004 1.0350 0.8868 0.060 Uiso 1 1 calc R
C37B C 0.5028(3) 0.98321(16) 0.91241(9) 0.0469(7) Uani 1 1 d .
H37B H 0.5114 1.0152 0.9342 0.056 Uiso 1 1 calc R
C38B C 0.5568(2) 0.92451(15) 0.90926(8) 0.0408(6) Uani 1 1 d .
H38B H 0.6019 0.9166 0.9290 0.049 Uiso 1 1 calc R
N1C N 0.29530(15) 0.59197(11) 0.93234(6) 0.0284(4) Uani 1 1 d .
O1C O 0.15506(15) 0.69908(11) 1.02046(5) 0.0386(4) Uani 1 1 d .
C10C C 0.2852(2) 0.46423(14) 0.92223(8) 0.0365(6) Uani 1 1 d .
H10C H 0.2696 0.4314 0.9000 0.044 Uiso 1 1 calc R
H10D H 0.3504 0.4695 0.9228 0.044 Uiso 1 1 calc R
O3C O 0.17161(15) 0.49519(10) 0.85342(5) 0.0374(4) Uani 1 1 d .
O4C O 0.19517(14) 0.62752(10) 0.81551(5) 0.0350(4) Uani 1 1 d .
O5C O 0.20663(14) 0.74006(9) 0.87130(5) 0.0332(4) Uani 1 1 d .
C1C C 0.18283(19) 0.66161(14) 0.99379(7) 0.0308(5) Uani 1 1 d .
C2C C 0.2283(2) 0.59313(14) 1.00288(7) 0.0341(6) Uani 1 1 d .
H2C1 H 0.1869 0.5542 0.9975 0.041 Uiso 1 1 calc R
H2C2 H 0.2450 0.5915 1.0321 0.041 Uiso 1 1 calc R
C3C C 0.31196(19) 0.58405(14) 0.97642(7) 0.0323(5) Uani 1 1 d .
H3C1 H 0.3566 0.6189 0.9850 0.039 Uiso 1 1 calc R
H3C2 H 0.3372 0.5371 0.9815 0.039 Uiso 1 1 calc R
C4C C 0.25936(18) 0.66239(13) 0.92531(7) 0.0284(5) Uani 1 1 d .
H4C H 0.3045 0.6963 0.9356 0.034 Uiso 1 1 calc R
C5C C 0.17237(19) 0.67758(13) 0.94857(7) 0.0307(5) Uani 1 1 d .
H5C1 H 0.1561 0.7273 0.9450 0.037 Uiso 1 1 calc R
H5C2 H 0.1240 0.6487 0.9371 0.037 Uiso 1 1 calc R
C6C C 0.24143(19) 0.53501(13) 0.91468(7) 0.0304(5) Uani 1 1 d .
H6C H 0.1813 0.5354 0.9275 0.036 Uiso 1 1 calc R
C7C C 0.23233(19) 0.54653(13) 0.86829(7) 0.0312(5) Uani 1 1 d .
H7C H 0.2912 0.5407 0.8547 0.037 Uiso 1 1 calc R
C8C C 0.19464(18) 0.61869(14) 0.85890(7) 0.0312(5) Uani 1 1 d .
H8C H 0.1324 0.6215 0.8692 0.037 Uiso 1 1 calc R
C9C C 0.24978(18) 0.67517(13) 0.87902(7) 0.0303(5) Uani 1 1 d .
H9C H 0.3099 0.6760 0.8662 0.036 Uiso 1 1 calc R
O2C O 0.25456(15) 0.43793(10) 0.96045(6) 0.0390(4) Uani 1 1 d .
C11C C 0.3017(2) 0.37735(15) 0.97267(9) 0.0432(7) Uani 1 1 d .
H11X H 0.3657 0.3880 0.9747 0.052 Uiso 1 1 calc R
H11P H 0.2936 0.3400 0.9521 0.052 Uiso 1 1 calc R
C12C C 0.2672(2) 0.35324(15) 1.01369(8) 0.0421(7) Uani 1 1 d .
C13C C 0.1934(2) 0.38280(16) 1.03187(9) 0.0456(7) Uani 1 1 d .
H13C H 0.1631 0.4198 1.0186 0.055 Uiso 1 1 calc R
C14C C 0.1636(3) 0.35863(17) 1.06931(9) 0.0529(8) Uani 1 1 d .
H14C H 0.1130 0.3794 1.0815 0.063 Uiso 1 1 calc R
C15C C 0.2065(3) 0.30501(19) 1.08897(9) 0.0546(9) Uani 1 1 d .
H15C H 0.1854 0.2884 1.1145 0.066 Uiso 1 1 calc R
C16C C 0.2799(3) 0.27580(19) 1.07128(11) 0.0604(10) Uani 1 1 d .
H16C H 0.3097 0.2387 1.0848 0.072 Uiso 1 1 calc R
C17C C 0.3114(3) 0.29941(18) 1.03406(10) 0.0530(8) Uani 1 1 d .
H17C H 0.3629 0.2791 1.0224 0.064 Uiso 1 1 calc R
C18C C 0.1962(2) 0.46707(17) 0.81449(9) 0.0438(7) Uani 1 1 d .
H18A H 0.2531 0.4417 0.8168 0.053 Uiso 1 1 calc R
H18B H 0.2036 0.5052 0.7944 0.053 Uiso 1 1 calc R
C19C C 0.1243(2) 0.41813(16) 0.80074(10) 0.0442(7) Uani 1 1 d .
C20C C 0.0777(3) 0.37740(18) 0.82767(12) 0.0545(8) Uani 1 1 d .
H20C H 0.0905 0.3803 0.8561 0.065 Uiso 1 1 calc R
C21C C 0.0116(3) 0.33159(19) 0.81403(15) 0.0690(11) Uani 1 1 d .
H21C H -0.0210 0.3039 0.8328 0.083 Uiso 1 1 calc R
C22C C -0.0050(3) 0.3278(2) 0.77198(14) 0.0694(12) Uani 1 1 d .
H22C H -0.0496 0.2972 0.7621 0.083 Uiso 1 1 calc R
C23C C 0.0418(3) 0.3674(2) 0.74525(13) 0.0705(12) Uani 1 1 d .
H23C H 0.0301 0.3642 0.7168 0.085 Uiso 1 1 calc R
C24C C 0.1067(3) 0.4126(2) 0.75933(11) 0.0558(9) Uani 1 1 d .
H24C H 0.1393 0.4400 0.7404 0.067 Uiso 1 1 calc R
C25C C 0.1126(2) 0.6513(2) 0.79955(8) 0.0511(8) Uani 1 1 d .
H25A H 0.1012 0.6998 0.8085 0.061 Uiso 1 1 calc R
H25B H 0.0638 0.6214 0.8096 0.061 Uiso 1 1 calc R
C26C C 0.1174(2) 0.64787(16) 0.75362(8) 0.0376(6) Uani 1 1 d .
C27C C 0.0716(3) 0.5974(2) 0.73268(10) 0.0586(9) Uani 1 1 d .
H27C H 0.0366 0.5644 0.7472 0.070 Uiso 1 1 calc R
C28C C 0.0763(3) 0.5946(2) 0.68966(11) 0.0642(11) Uani 1 1 d .
H28C H 0.0452 0.5594 0.6751 0.077 Uiso 1 1 calc R
C29C C 0.1261(2) 0.64293(19) 0.66892(8) 0.0480(8) Uani 1 1 d .
H29C H 0.1291 0.6416 0.6399 0.058 Uiso 1 1 calc R
C30C C 0.1709(3) 0.69246(18) 0.68992(10) 0.0549(8) Uani 1 1 d .
H30C H 0.2053 0.7259 0.6755 0.066 Uiso 1 1 calc R
C31C C 0.1672(3) 0.69489(18) 0.73219(10) 0.0508(8) Uani 1 1 d .
H31C H 0.1996 0.7297 0.7465 0.061 Uiso 1 1 calc R
C32C C 0.2137(2) 0.86352(15) 0.87194(8) 0.0372(6) Uani 1 1 d .
C33C C 0.1634(2) 0.88235(16) 0.83756(8) 0.0416(6) Uani 1 1 d .
H33C H 0.1637 0.8534 0.8140 0.050 Uiso 1 1 calc R
C34C C 0.1132(3) 0.94288(18) 0.83787(10) 0.0508(8) Uani 1 1 d .
H34C H 0.0790 0.9553 0.8146 0.061 Uiso 1 1 calc R
C35C C 0.1128(3) 0.98546(17) 0.87229(10) 0.0525(8) Uani 1 1 d .
H35C H 0.0793 1.0274 0.8723 0.063 Uiso 1 1 calc R
C36C C 0.1609(3) 0.96708(17) 0.90631(9) 0.0491(8) Uani 1 1 d .
H36C H 0.1599 0.9959 0.9299 0.059 Uiso 1 1 calc R
C37C C 0.2108(2) 0.90635(16) 0.90610(9) 0.0442(7) Uani 1 1 d .
H37C H 0.2437 0.8938 0.9298 0.053 Uiso 1 1 calc R
C38C C 0.2672(2) 0.79803(15) 0.87224(9) 0.0408(6) Uani 1 1 d .
H38X H 0.3068 0.7966 0.8481 0.049 Uiso 1 1 calc R
H38T H 0.3042 0.7959 0.8972 0.049 Uiso 1 1 calc R

loop_
_atom_site_aniso_label
_atom_site_aniso_U_11
_atom_site_aniso_U_22
_atom_site_aniso_U_33
_atom_site_aniso_U_23
_atom_site_aniso_U_13
_atom_site_aniso_U_12
N1A 0.0347(11) 0.0202(10) 0.0283(9) -0.0032(7) -0.0020(8) 0.0006(8)
O1A 0.0501(12) 0.0330(10) 0.0325(8) -0.0044(8) 0.0052(8) 0.0044(9)
O2A 0.0520(12) 0.0250(9) 0.0428(9) 0.0026(8) 0.0034(9) 0.0020(9)
O3A 0.0415(10) 0.0328(10) 0.0347(8) -0.0099(8) -0.0012(8) -0.0017(8)
O4A 0.0552(12) 0.0336(10) 0.0278(8) -0.0048(7) -0.0029(8) 0.0081(9)
O5A 0.0421(10) 0.0224(9) 0.0304(7) -0.0013(7) -0.0023(8) 0.0013(8)
C1A 0.0335(13) 0.0264(12) 0.0281(10) -0.0038(9) 0.0025(10) -0.0026(10)
C1B 0.0350(13) 0.0254(12) 0.0273(10) -0.0047(9) 0.0021(10) -0.0036(10)
C2A 0.0391(13) 0.0214(11) 0.0278(10) -0.0029(9) 0.0017(10) 0.0017(10)
C3A 0.0355(13) 0.0237(12) 0.0271(10) -0.0027(9) 0.0011(10) 0.0000(10)
C4A 0.0347(13) 0.0263(12) 0.0284(10) -0.0018(9) 0.0006(10) -0.0006(10)
C5A 0.0415(14) 0.0274(13) 0.0293(10) 0.0017(9) 0.0002(11) -0.0003(11)
C6A 0.0366(13) 0.0237(12) 0.0308(10) -0.0066(9) 0.0016(10) -0.0015(10)
C7A 0.0397(13) 0.0253(12) 0.0294(10) -0.0084(9) -0.0013(10) 0.0005(10)
C8A 0.0393(14) 0.0305(14) 0.0273(10) -0.0055(10) -0.0012(10) 0.0026(11)
C9A 0.0385(13) 0.0246(12) 0.0278(10) -0.0016(9) 0.0027(10) 0.0040(10)
C10A 0.0496(16) 0.0250(13) 0.0357(11) -0.0057(10) 0.0005(12) 0.0033(12)
C11A 0.0612(19) 0.0245(14) 0.0542(15) 0.0015(12) 0.0003(15) 0.0049(13)
C12A 0.0564(18) 0.0269(14) 0.0465(14) -0.0005(12) -0.0035(14) -0.0058(13)
C13A 0.0592(19) 0.0319(15) 0.0475(14) 0.0061(12) -0.0041(14) -0.0002(14)
C14A 0.062(2) 0.0402(17) 0.0539(16) 0.0071(14) 0.0006(16) 0.0024(15)
C15A 0.071(2) 0.0358(16) 0.0454(14) 0.0052(13) -0.0002(16) -0.0046(15)
C16A 0.071(2) 0.0392(17) 0.0546(17) 0.0092(14) -0.0056(17) 0.0042(16)
C17A 0.063(2) 0.0361(17) 0.0617(18) 0.0099(15) 0.0006(17) 0.0108(15)
C18A 0.0486(16) 0.0388(15) 0.0401(13) -0.0168(12) 0.0033(13) -0.0037(13)
C19A 0.0444(15) 0.0242(13) 0.0397(13) -0.0088(10) -0.0035(12) 0.0020(11)
C20A 0.0537(17) 0.0289(14) 0.0465(14) -0.0010(12) -0.0037(14) 0.0026(13)
C21A 0.062(2) 0.0259(14) 0.0648(18) -0.0013(13) 0.0048(17) -0.0026(14)
C22A 0.0562(19) 0.0300(15) 0.077(2) -0.0179(15) -0.0100(18) -0.0027(14)
C23A 0.0555(18) 0.0398(17) 0.0487(15) -0.0175(13) -0.0103(15) -0.0004(15)
C24A 0.0561(18) 0.0350(15) 0.0385(13) -0.0117(12) -0.0025(13) -0.0002(14)
C25A 0.065(2) 0.0362(15) 0.0373(12) 0.0004(12) -0.0052(14) 0.0071(15)
C26A 0.0522(16) 0.0255(13) 0.0308(11) 0.0017(10) -0.0019(12) 0.0079(12)
C27A 0.056(2) 0.058(2) 0.0562(17) 0.0024(16) 0.0008(16) -0.0094(17)
C28A 0.055(2) 0.060(2) 0.0621(19) -0.0040(17) -0.0061(17) -0.0036(18)
C29A 0.062(2) 0.055(2) 0.0467(15) -0.0041(15) -0.0108(16) -0.0036(17)
C30A 0.090(3) 0.068(3) 0.0474(16) -0.0109(17) 0.0197(19) -0.013(2)
C31A 0.068(2) 0.054(2) 0.0515(17) 0.0021(15) 0.0069(17) -0.0081(18)
C32A 0.0410(14) 0.0281(13) 0.0408(12) 0.0039(11) 0.0005(12) -0.0032(11)
C33A 0.0445(15) 0.0259(13) 0.0367(12) 0.0058(10) 0.0034(12) -0.0043(11)
C34A 0.0587(19) 0.0289(14) 0.0515(15) -0.0014(13) -0.0122(15) 0.0002(13)
C35A 0.061(2) 0.0341(16) 0.0647(19) 0.0054(15) -0.0176(17) 0.0052(15)
C36A 0.0501(17) 0.0277(14) 0.0671(19) 0.0056(13) 0.0018(16) 0.0042(13)
C37A 0.0602(19) 0.0316(14) 0.0413(13) -0.0009(12) 0.0107(14) -0.0014(14)
C38A 0.0545(18) 0.0360(15) 0.0353(12) 0.0057(12) 0.0001(13) 0.0017(13)
N1B 0.0347(11) 0.0198(10) 0.0265(9) -0.0025(7) 0.0010(8) 0.0013(8)
O1B 0.0523(12) 0.0330(10) 0.0330(8) -0.0068(8) 0.0041(9) 0.0014(9)
O2B 0.0512(11) 0.0253(9) 0.0334(8) -0.0009(7) 0.0029(8) 0.0045(8)
O3B 0.0433(10) 0.0297(9) 0.0282(7) -0.0064(7) -0.0003(8) -0.0030(8)
O4B 0.0482(11) 0.0291(9) 0.0264(8) -0.0017(7) 0.0006(8) 0.0067(8)
O5B 0.0405(10) 0.0218(9) 0.0333(8) -0.0012(7) -0.0014(8) -0.0003(8)
C2B 0.0406(14) 0.0285(13) 0.0271(10) 0.0019(9) 0.0006(10) 0.0003(11)
C3B 0.0387(13) 0.0291(13) 0.0256(10) -0.0028(9) -0.0013(10) -0.0001(10)
C4B 0.0391(14) 0.0226(12) 0.0259(10) -0.0029(9) 0.0012(10) -0.0001(10)
C5B 0.0390(13) 0.0224(12) 0.0283(10) -0.0020(9) 0.0012(10) 0.0021(10)
C6B 0.0372(13) 0.0254(12) 0.0285(10) -0.0058(9) 0.0037(10) -0.0026(10)
C7B 0.0367(13) 0.0252(12) 0.0290(10) -0.0059(9) 0.0051(10) -0.0037(10)
C8B 0.0354(13) 0.0304(13) 0.0245(10) -0.0042(9) 0.0017(10) -0.0003(10)
C9B 0.0363(13) 0.0208(11) 0.0277(10) -0.0017(9) 0.0010(10) 0.0019(10)
C10B 0.0467(15) 0.0260(13) 0.0280(10) -0.0052(10) 0.0019(11) 0.0046(11)
C11B 0.0655(19) 0.0259(13) 0.0368(12) -0.0039(11) 0.0017(13) 0.0089(13)
C12B 0.0538(17) 0.0287(14) 0.0369(12) -0.0017(11) -0.0021(12) -0.0013(12)
C13B 0.0553(18) 0.0300(14) 0.0426(13) 0.0006(12) -0.0016(13) 0.0027(13)
C14B 0.0572(19) 0.0392(16) 0.0450(14) -0.0019(13) 0.0032(14) -0.0016(14)
C15B 0.062(2) 0.0471(18) 0.0396(13) 0.0105(13) -0.0035(14) -0.0145(16)
C16B 0.071(2) 0.0333(16) 0.0548(16) 0.0107(14) -0.0101(17) -0.0028(15)
C17B 0.069(2) 0.0277(15) 0.0512(15) 0.0024(13) -0.0006(16) 0.0021(14)
C18B 0.0481(16) 0.0337(14) 0.0298(11) -0.0085(10) 0.0000(11) -0.0041(12)
C19B 0.0472(16) 0.0250(13) 0.0403(12) -0.0080(11) -0.0065(12) 0.0029(12)
C20B 0.0578(19) 0.0278(14) 0.0511(15) 0.0024(12) -0.0080(15) -0.0010(13)
C21B 0.068(2) 0.0308(16) 0.078(2) 0.0024(16) -0.007(2) -0.0071(15)
C22B 0.062(2) 0.0311(16) 0.091(3) -0.0202(17) -0.016(2) 0.0010(15)
C23B 0.069(2) 0.0430(19) 0.0594(17) -0.0214(16) -0.0195(18) 0.0042(17)
C24B 0.061(2) 0.0378(17) 0.0430(14) -0.0120(13) -0.0060(15) 0.0014(15)
C25B 0.0609(18) 0.0247(13) 0.0340(11) -0.0008(10) -0.0011(13) 0.0056(12)
C26B 0.0452(15) 0.0249(13) 0.0315(11) 0.0005(10) -0.0004(11) 0.0065(11)
C27B 0.060(2) 0.0450(17) 0.0395(13) 0.0034(13) 0.0025(14) -0.0055(15)
C28B 0.065(2) 0.057(2) 0.0416(14) -0.0020(14) 0.0067(15) -0.0034(18)
C29B 0.061(2) 0.0466(18) 0.0400(13) -0.0120(13) -0.0052(14) 0.0052(15)
C30B 0.0517(18) 0.052(2) 0.0560(17) -0.0062(16) -0.0049(16) -0.0063(16)
C31B 0.0496(18) 0.0516(19) 0.0413(13) 0.0038(14) 0.0010(13) -0.0024(15)
C32B 0.0431(14) 0.0233(12) 0.0407(12) 0.0029(10) 0.0033(12) -0.0019(11)
C33B 0.0429(14) 0.0244(13) 0.0366(11) 0.0068(10) 0.0027(11) -0.0047(11)
C34B 0.0569(19) 0.0264(14) 0.0557(16) 0.0006(13) -0.0127(15) 0.0015(13)
C35B 0.060(2) 0.0342(17) 0.074(2) 0.0122(16) -0.0165(18) 0.0039(15)
C36B 0.0515(18) 0.0291(15) 0.0687(19) 0.0109(14) 0.0132(16) 0.0032(13)
C37B 0.070(2) 0.0281(14) 0.0430(13) -0.0015(12) 0.0146(15) -0.0007(14)
C38B 0.0586(18) 0.0282(14) 0.0355(12) 0.0055(11) 0.0012(13) 0.0037(13)
N1C 0.0362(11) 0.0222(10) 0.0269(9) -0.0014(8) 0.0005(8) -0.0004(8)
O1C 0.0502(12) 0.0338(10) 0.0317(8) -0.0045(8) 0.0040(9) 0.0015(9)
C10C 0.0487(16) 0.0284(13) 0.0325(11) -0.0048(10) 0.0030(12) 0.0015(12)
O3C 0.0461(11) 0.0330(10) 0.0331(8) -0.0066(8) -0.0022(8) -0.0056(8)
O4C 0.0418(10) 0.0379(10) 0.0253(8) -0.0006(7) 0.0015(7) 0.0062(8)
O5C 0.0417(10) 0.0247(9) 0.0332(8) 0.0027(7) 0.0022(8) 0.0005(8)
C1C 0.0348(13) 0.0286(13) 0.0290(10) -0.0030(10) 0.0025(10) -0.0034(10)
C2C 0.0443(15) 0.0311(14) 0.0268(10) 0.0004(10) 0.0015(11) -0.0007(11)
C3C 0.0392(14) 0.0298(13) 0.0281(10) -0.0027(10) -0.0011(10) -0.0014(11)
C4C 0.0355(13) 0.0220(11) 0.0279(10) -0.0008(9) 0.0024(10) 0.0009(10)
C5C 0.0390(14) 0.0249(12) 0.0282(10) -0.0027(9) 0.0010(10) 0.0011(10)
C6C 0.0369(13) 0.0239(12) 0.0303(11) -0.0038(9) 0.0036(10) -0.0023(10)
C7C 0.0390(13) 0.0277(12) 0.0270(10) -0.0063(9) 0.0027(10) -0.0034(11)
C8C 0.0345(13) 0.0327(13) 0.0265(10) -0.0007(10) 0.0021(10) 0.0025(11)
C9C 0.0385(13) 0.0244(12) 0.0279(10) -0.0011(9) -0.0005(10) 0.0042(10)
O2C 0.0536(12) 0.0251(9) 0.0383(9) 0.0022(7) 0.0023(9) 0.0026(9)
C11C 0.0553(18) 0.0273(13) 0.0469(14) 0.0001(11) -0.0015(14) 0.0056(12)
C12C 0.0589(18) 0.0267(13) 0.0406(13) -0.0001(11) -0.0074(13) -0.0062(13)
C13C 0.066(2) 0.0283(14) 0.0429(13) 0.0018(12) -0.0035(14) -0.0006(14)
C14C 0.079(2) 0.0369(16) 0.0432(14) -0.0008(13) 0.0009(16) -0.0019(16)
C15C 0.081(3) 0.0454(18) 0.0374(13) 0.0059(13) -0.0072(16) -0.0169(18)
C16C 0.079(3) 0.0440(19) 0.0585(18) 0.0171(16) -0.0202(19) -0.0043(18)
C17C 0.065(2) 0.0378(17) 0.0562(17) 0.0086(14) -0.0102(17) 0.0004(15)
C18C 0.0503(17) 0.0402(16) 0.0409(13) -0.0118(12) -0.0011(13) -0.0035(14)
C19C 0.0537(18) 0.0274(14) 0.0514(15) -0.0114(12) -0.0123(14) 0.0043(13)
C20C 0.062(2) 0.0349(17) 0.0670(19) -0.0026(15) -0.0142(18) -0.0040(15)
C21C 0.071(3) 0.0332(18) 0.103(3) -0.0062(19) -0.021(2) -0.0090(17)
C22C 0.064(2) 0.0393(19) 0.105(3) -0.027(2) -0.030(2) 0.0019(17)
C23C 0.086(3) 0.055(2) 0.070(2) -0.0233(19) -0.036(2) 0.008(2)
C24C 0.070(2) 0.0456(19) 0.0519(16) -0.0145(15) -0.0131(17) 0.0027(17)
C25C 0.0488(17) 0.070(2) 0.0348(13) -0.0002(14) 0.0010(13) 0.0145(17)
C26C 0.0442(15) 0.0380(15) 0.0308(11) 0.0013(11) -0.0008(11) 0.0112(13)
C27C 0.068(2) 0.058(2) 0.0501(16) 0.0030(16) 0.0078(17) -0.0162(18)
C28C 0.067(2) 0.077(3) 0.0487(17) -0.0111(17) -0.0064(17) -0.023(2)
C29C 0.0537(18) 0.058(2) 0.0322(12) 0.0019(13) -0.0023(12) 0.0030(16)
C30C 0.077(2) 0.0435(18) 0.0443(15) 0.0060(14) 0.0113(16) -0.0009(17)
C31C 0.063(2) 0.0436(18) 0.0461(15) -0.0067(14) 0.0032(15) -0.0102(16)
C32C 0.0425(15) 0.0292(13) 0.0398(12) 0.0086(11) 0.0047(12) -0.0018(11)
C33C 0.0548(18) 0.0316(14) 0.0384(12) 0.0048(11) -0.0005(13) -0.0014(13)
C34C 0.0593(19) 0.0394(17) 0.0539(16) 0.0133(14) -0.0078(16) 0.0081(15)
C35C 0.062(2) 0.0338(16) 0.0614(18) 0.0090(14) 0.0079(17) 0.0075(15)
C36C 0.067(2) 0.0349(15) 0.0449(14) 0.0003(12) 0.0111(15) -0.0027(15)
C37C 0.0564(18) 0.0372(16) 0.0391(13) 0.0074(12) 0.0002(13) -0.0021(13)
C38C 0.0451(15) 0.0278(13) 0.0496(14) 0.0092(12) 0.0059(13) -0.0059(12)

loop_
_atom_type_symbol
_atom_type_description
_atom_type_scat_dispersion_real
_atom_type_scat_dispersion_imag
_atom_type_scat_source
C C 0.0181 0.0091 'International Tables Vol C Tables 4.2.6.8 and 6.1.1.4'
H H 0.0000 0.0000 'International Tables Vol C Tables 4.2.6.8 and 6.1.1.4'
N N 0.0311 0.0180 'International Tables Vol C Tables 4.2.6.8 and 6.1.1.4'
O O 0.0492 0.0322 'International Tables Vol C Tables 4.2.6.8 and 6.1.1.4'

loop_
_geom_angle_atom_site_label_1
_geom_angle_atom_site_label_2
_geom_angle_atom_site_label_3
_geom_angle
C4A N1A C3A 107.36(19)
C4A N1A C6A 114.1(2)
C3A N1A C6A 113.5(2)
C11A O2A C10A 112.2(2)
C7A O3A C18A 114.3(2)
C8A O4A C25A 117.3(2)
C9A O5A C32A 114.2(2)
O1A C1A C5A 122.2(2)
O1A C1A C2A 122.4(2)
C5A C1A C2A 115.5(2)
O1B C1B C2B 122.1(2)
O1B C1B C5B 122.9(2)
C2B C1B C5B 115.1(2)
C1A C2A C3A 111.1(2)
N1A C3A C2A 114.2(2)
N1A C3A C9A 109.45(19)
C2A C3A C9A 112.5(2)
N1A C4A C5A 113.8(2)
C1A C5A C4A 111.5(2)
N1A C6A C10A 110.4(2)
N1A C6A C7A 109.2(2)
C10A C6A C7A 109.5(2)
O3A C7A C8A 109.1(2)
O3A C7A C6A 105.9(2)
C8A C7A C6A 112.1(2)
O4A C8A C9A 111.0(2)
O4A C8A C7A 106.1(2)
C9A C8A C7A 112.2(2)
O5A C9A C8A 106.7(2)
O5A C9A C3A 110.64(19)
C8A C9A C3A 111.7(2)
O2A C10A C6A 109.0(2)
O2A C11A C12A 110.4(3)
C17A C12A C13A 118.0(3)
C17A C12A C11A 120.1(3)
C13A C12A C11A 121.8(3)
C14A C13A C12A 120.3(3)
C15A C14A C13A 120.5(4)
C16A C15A C14A 119.6(3)
C15A C16A C17A 120.1(3)
C16A C17A C12A 121.5(4)
O3A C18A C19A 107.5(2)
C20A C19A C24A 119.0(3)
C20A C19A C18A 121.7(3)
C24A C19A C18A 119.4(3)
C19A C20A C21A 120.5(3)
C22A C21A C20A 119.9(3)
C23A C22A C21A 119.8(3)
C22A C23A C24A 120.4(3)
C23A C24A C19A 120.5(3)
O4A C25A C26A 107.7(2)
C27A C26A C31A 119.1(3)
C27A C26A C25A 120.4(3)
C31A C26A C25A 120.4(3)
C28A C27A C26A 121.3(3)
C29A C28A C27A 120.0(4)
C28A C29A C30A 121.5(3)
C29A C30A C31A 118.6(3)
C26A C31A C30A 119.5(4)
O5A C32A C33A 107.8(2)
C38A C33A C34A 118.0(3)
C38A C33A C32A 120.3(3)
C34A C33A C32A 121.7(3)
C35A C34A C33A 121.2(3)
C34A C35A C36A 120.6(3)
C37A C36A C35A 119.0(3)
C36A C37A C38A 120.4(3)
C33A C38A C37A 120.9(3)
C4B N1B C3B 108.12(18)
C4B N1B C6B 113.9(2)
C3B N1B C6B 113.1(2)
C11B O2B C10B 110.6(2)
C7B O3B C18B 114.8(2)
C8B O4B C25B 116.9(2)
C9B O5B C32B 113.6(2)
C1B C2B C3B 111.3(2)
N1B C3B C2B 113.0(2)
N1B C4B C5B 114.1(2)
N1B C4B C9B 109.69(19)
C5B C4B C9B 112.1(2)
C1B C5B C4B 110.4(2)
N1B C6B C10B 111.0(2)
N1B C6B C7B 108.9(2)
C10B C6B C7B 108.50(19)
O3B C7B C8B 109.2(2)
O3B C7B C6B 106.4(2)
C8B C7B C6B 112.2(2)
O4B C8B C9B 111.2(2)
O4B C8B C7B 106.20(19)
C9B C8B C7B 111.9(2)
O5B C9B C8B 106.3(2)
O5B C9B C4B 111.11(19)
C8B C9B C4B 111.5(2)
O2B C10B C6B 109.4(2)
O2B C11B C12B 110.4(2)
C13B C12B C17B 119.7(3)
C13B C12B C11B 122.4(3)
C17B C12B C11B 117.9(3)
C12B C13B C14B 120.1(3)
C15B C14B C13B 120.2(3)
C16B C15B C14B 119.9(3)
C15B C16B C17B 120.3(3)
C12B C17B C16B 119.8(3)
O3B C18B C19B 108.2(2)
C24B C19B C20B 118.5(3)
C24B C19B C18B 119.9(3)
C20B C19B C18B 121.5(3)
C19B C20B C21B 120.8(3)
C22B C21B C20B 119.7(4)
C23B C22B C21B 120.3(3)
C22B C23B C24B 120.4(3)
C19B C24B C23B 120.4(3)
O4B C25B C26B 106.8(2)
C27B C26B C31B 119.1(3)
C27B C26B C25B 121.2(3)
C31B C26B C25B 119.6(3)
C26B C27B C28B 120.7(3)
C29B C28B C27B 119.1(3)
C28B C29B C30B 120.4(3)
C29B C30B C31B 120.4(3)
C30B C31B C26B 120.0(3)
O5B C32B C33B 108.2(2)
C38B C33B C34B 118.0(3)
C38B C33B C32B 120.2(3)
C34B C33B C32B 121.8(3)
C35B C34B C33B 121.0(3)
C34B C35B C36B 120.1(3)
C37B C36B C35B 119.9(3)
C36B C37B C38B 120.5(3)
C37B C38B C33B 120.4(3)
C3C N1C C4C 108.09(19)
C3C N1C C6C 113.6(2)
C4C N1C C6C 114.4(2)
O2C C10C C6C 108.4(2)
C7C O3C C18C 113.3(2)
C25C O4C C8C 113.4(2)
C9C O5C C38C 112.2(2)
O1C C1C C2C 122.2(2)
O1C C1C C5C 123.3(2)
C2C C1C C5C 114.5(2)
C1C C2C C3C 111.1(2)
N1C C3C C2C 113.5(2)
N1C C4C C9C 109.50(19)
N1C C4C C5C 114.1(2)
C9C C4C C5C 112.0(2)
C1C C5C C4C 110.7(2)
N1C C6C C10C 110.7(2)
N1C C6C C7C 109.2(2)
C10C C6C C7C 109.0(2)
O3C C7C C8C 108.4(2)
O3C C7C C6C 107.1(2)
C8C C7C C6C 111.2(2)
O4C C8C C9C 110.1(2)
O4C C8C C7C 107.8(2)
C9C C8C C7C 110.8(2)
O5C C9C C8C 107.1(2)
O5C C9C C4C 110.82(19)
C8C C9C C4C 111.4(2)
C11C O2C C10C 112.0(2)
O2C C11C C12C 109.1(3)
C13C C12C C17C 118.8(3)
C13C C12C C11C 122.2(3)
C17C C12C C11C 119.0(3)
C12C C13C C14C 120.3(3)
C15C C14C C13C 120.8(4)
C16C C15C C14C 119.3(3)
C15C C16C C17C 121.1(3)
C16C C17C C12C 119.8(4)
O3C C18C C19C 108.2(3)
C20C C19C C24C 119.1(3)
C20C C19C C18C 122.2(3)
C24C C19C C18C 118.6(3)
C19C C20C C21C 121.1(4)
C20C C21C C22C 118.2(4)
C23C C22C C21C 120.7(4)
C22C C23C C24C 120.2(4)
C19C C24C C23C 120.6(4)
O4C C25C C26C 108.0(2)
C31C C26C C27C 119.1(3)
C31C C26C C25C 120.6(3)
C27C C26C C25C 120.3(3)
C26C C27C C28C 120.0(3)
C29C C28C C27C 119.7(3)
C30C C29C C28C 119.8(3)
C29C C30C C31C 120.7(3)
C26C C31C C30C 120.8(3)
C37C C32C C33C 118.4(3)
C37C C32C C38C 120.6(3)
C33C C32C C38C 121.0(3)
C34C C33C C32C 120.3(3)
C33C C34C C35C 119.9(3)
C36C C35C C34C 120.2(3)
C35C C36C C37C 119.9(3)
C36C C37C C32C 121.2(3)
O5C C38C C32C 107.7(2)

loop_
_geom_bond_atom_site_label_1
_geom_bond_atom_site_label_2
_geom_bond_distance
N1A C4A 1.469(3)
N1A C3A 1.474(3)
N1A C6A 1.477(3)
O1A C1A 1.212(3)
O2A C11A 1.411(3)
O2A C10A 1.426(3)
O3A C7A 1.434(3)
O3A C18A 1.435(3)
O4A C8A 1.426(3)
O4A C25A 1.430(4)
O5A C9A 1.419(3)
O5A C32A 1.434(3)
C1A C5A 1.498(4)
C1A C2A 1.513(3)
C1B O1B 1.208(3)
C1B C2B 1.501(4)
C1B C5B 1.516(3)
C2A C3A 1.541(4)
C3A C9A 1.547(3)
C4A C5A 1.540(4)
C6A C10A 1.524(4)
C6A C7A 1.536(3)
C7A C8A 1.520(4)
C8A C9A 1.513(4)
C11A C12A 1.513(4)
C12A C17A 1.387(4)
C12A C13A 1.392(5)
C13A C14A 1.389(4)
C14A C15A 1.382(5)
C15A C16A 1.367(5)
C16A C17A 1.384(5)
C18A C19A 1.513(4)
C19A C20A 1.383(4)
C19A C24A 1.393(4)
C20A C21A 1.400(5)
C21A C22A 1.386(5)
C22A C23A 1.377(5)
C23A C24A 1.391(5)
C25A C26A 1.508(4)
C26A C27A 1.379(5)
C26A C31A 1.382(5)
C27A C28A 1.361(5)
C28A C29A 1.355(5)
C29A C30A 1.371(6)
C30A C31A 1.418(5)
C32A C33A 1.496(4)
C33A C38A 1.389(4)
C33A C34A 1.395(4)
C34A C35A 1.371(5)
C35A C36A 1.390(5)
C36A C37A 1.381(5)
C37A C38A 1.391(4)
N1B C4B 1.468(3)
N1B C3B 1.474(3)
N1B C6B 1.476(3)
O2B C11B 1.409(3)
O2B C10B 1.434(3)
O3B C7B 1.426(3)
O3B C18B 1.431(3)
O4B C8B 1.426(3)
O4B C25B 1.433(3)
O5B C9B 1.424(3)
O5B C32B 1.436(3)
C2B C3B 1.547(4)
C4B C5B 1.542(4)
C4B C9B 1.544(3)
C6B C10B 1.526(4)
C6B C7B 1.542(3)
C7B C8B 1.528(4)
C8B C9B 1.518(3)
C11B C12B 1.518(4)
C12B C13B 1.384(4)
C12B C17B 1.391(4)
C13B C14B 1.392(4)
C14B C15B 1.382(5)
C15B C16B 1.380(5)
C16B C17B 1.393(4)
C18B C19B 1.504(4)
C19B C24B 1.392(4)
C19B C20B 1.392(4)
C20B C21B 1.399(5)
C21B C22B 1.386(5)
C22B C23B 1.363(6)
C23B C24B 1.404(5)
C25B C26B 1.510(3)
C26B C27B 1.376(4)
C26B C31B 1.390(5)
C27B C28B 1.404(4)
C28B C29B 1.373(5)
C29B C30B 1.375(5)
C30B C31B 1.384(4)
C32B C33B 1.492(4)
C33B C38B 1.393(4)
C33B C34B 1.400(4)
C34B C35B 1.377(5)
C35B C36B 1.382(5)
C36B C37B 1.368(5)
C37B C38B 1.393(4)
N1C C3C 1.472(3)
N1C C4C 1.472(3)
N1C C6C 1.479(3)
O1C C1C 1.205(3)
C10C O2C 1.425(3)
C10C C6C 1.529(4)
O3C C7C 1.430(3)
O3C C18C 1.432(3)
O4C C25C 1.426(4)
O4C C8C 1.429(3)
O5C C9C 1.426(3)
O5C C38C 1.439(3)
C1C C2C 1.511(4)
C1C C5C 1.519(3)
C2C C3C 1.541(4)
C4C C9C 1.541(3)
C4C C5C 1.545(4)
C6C C7C 1.540(3)
C7C C8C 1.526(4)
C8C C9C 1.516(4)
O2C C11C 1.419(3)
C11C C12C 1.511(4)
C12C C13C 1.384(5)
C12C C17C 1.397(4)
C13C C14C 1.385(4)
C14C C15C 1.374(5)
C15C C16C 1.370(6)
C16C C17C 1.383(5)
C18C C19C 1.504(4)
C19C C20C 1.371(5)
C19C C24C 1.384(4)
C20C C21C 1.402(5)
C21C C22C 1.400(6)
C22C C23C 1.356(7)
C23C C24C 1.386(6)
C25C C26C 1.506(3)
C26C C31C 1.367(5)
C26C C27C 1.372(5)
C27C C28C 1.410(4)
C28C C29C 1.373(5)
C29C C30C 1.353(5)
C30C C31C 1.385(4)
C32C C37C 1.387(4)
C32C C33C 1.405(4)
C32C C38C 1.493(4)
C33C C34C 1.386(4)
C34C C35C 1.391(5)
C35C C36C 1.375(5)
C36C C37C 1.386(5)
